data_4109960
loop_
_publ_author_name
'Todd W. Hudnall'
'Fran\,cois P. Gabba\"i'

_publ_section_title
;
 Ammonium Boranes for the Selective Complexation of Cyanide or Fluoride
 Ions in Water
;
_journal_name_full 'Journal of the American Chemical Society'
_journal_page_first 11978
_journal_page_last 11986
_journal_paper_doi 10.1021/ja073793z
_journal_volume 129
_journal_year 2007
_chemical_formula_moiety 1-{Mes2B}-2-{Me3N}C6H4-SO3CF3
_chemical_formula_sum 'C28 H35 B F3 N O3 S'
_chemical_formula_weight 533.44
_chemical_name_systematic
; 
 ? 
;
_space_group_IT_number 14
_symmetry_cell_setting monoclinic
_symmetry_space_group_name_Hall '-P 2ybc'
_symmetry_space_group_name_H-M 'P 1 21/c 1'
_atom_sites_solution_hydrogens geom
_atom_sites_solution_primary direct
_atom_sites_solution_secondary difmap
_audit_creation_method SHELXL-97
_cell_angle_alpha 90.00
_cell_angle_beta 113.423(5)
_cell_angle_gamma 90.00
_cell_formula_units_Z 4
_cell_length_a 14.061(4)
_cell_length_b 12.976(3)
_cell_length_c 16.329(4)
_cell_measurement_temperature 110(2)
_cell_volume 2733.8(12)
_computing_cell_refinement 'Bruker SMART'
_computing_data_collection 'Bruker SMART'
_computing_data_reduction 'Bruker SAINT'
_computing_molecular_graphics 'Bruker SHELXTL'
_computing_publication_material 'Bruker SHELXTL'
_computing_structure_refinement 'SHELXL-97 (Sheldrick, 1997)'
_computing_structure_solution 'SHELXS-97 (Sheldrick, 1990)'
_diffrn_ambient_temperature 110(2)
_diffrn_measured_fraction_theta_full 0.997
_diffrn_measured_fraction_theta_max 0.997
_diffrn_measurement_device_type 'CCD area detector'
_diffrn_measurement_method 'phi and omega scans'
_diffrn_radiation_monochromator graphite
_diffrn_radiation_source 'fine-focus sealed tube'
_diffrn_radiation_type MoK\a
_diffrn_radiation_wavelength 0.71073
_diffrn_reflns_av_R_equivalents 0.0819
_diffrn_reflns_av_sigmaI/netI 0.1024
_diffrn_reflns_limit_h_max 15
_diffrn_reflns_limit_h_min -16
_diffrn_reflns_limit_k_max 14
_diffrn_reflns_limit_k_min -14
_diffrn_reflns_limit_l_max 18
_diffrn_reflns_limit_l_min -12
_diffrn_reflns_number 11848
_diffrn_reflns_theta_full 24.00
_diffrn_reflns_theta_max 24.00
_diffrn_reflns_theta_min 1.58
_exptl_absorpt_coefficient_mu 0.169
_exptl_absorpt_correction_T_max 0.99999
_exptl_absorpt_correction_T_min 0.127831
_exptl_absorpt_correction_type multi-scan
_exptl_absorpt_process_details SADABS
_exptl_crystal_colour colorless
_exptl_crystal_density_diffrn 1.296
_exptl_crystal_description block
_exptl_crystal_F_000 1128
_exptl_crystal_size_max 0.22
_exptl_crystal_size_mid 0.16
_exptl_crystal_size_min 0.13
_refine_diff_density_max 0.520
_refine_diff_density_min -0.461
_refine_diff_density_rms 0.086
_refine_ls_extinction_coef 0.0031(5)
_refine_ls_extinction_expression Fc^*^=kFc[1+0.001xFc^2^\l^3^/sin(2\q)]^-1/4^
_refine_ls_extinction_method SHELXL
_refine_ls_goodness_of_fit_ref 1.024
_refine_ls_hydrogen_treatment constr
_refine_ls_matrix_type full
_refine_ls_number_parameters 335
_refine_ls_number_reflns 4286
_refine_ls_number_restraints 0
_refine_ls_restrained_S_all 1.024
_refine_ls_R_factor_all 0.1105
_refine_ls_R_factor_gt 0.0707
_refine_ls_shift/su_max 0.000
_refine_ls_shift/su_mean 0.000
_refine_ls_structure_factor_coef Fsqd
_refine_ls_weighting_details 'calc w=1/[\s^2^(Fo^2^)+(0.0320P)^2^+9.0000P] where P=(Fo^2^+2Fc^2^)/3'
_refine_ls_weighting_scheme calc
_refine_ls_wR_factor_gt 0.1466
_refine_ls_wR_factor_ref 0.1604
_reflns_number_gt 2710
_reflns_number_total 4286
_reflns_threshold_expression >2sigma(I)
_cod_data_source_file ja073793zsi20070525_042218.cif
_cod_data_source_block sad
_cod_depositor_comments
;
The following automatic conversions were performed:

'_refine_ls_hydrogen_treatment' value 'constrained' was replaced with
the value 'constr' as specified in the replacement file
'src/cod-tools/trunk/data/replacement-values/replacement_values.lst'.

Automatic conversion script
Id: cif_fix_values 5376 2017-05-30 11:51:03Z andrius 
;
_cod_database_code 4109960

loop_
_symmetry_equiv_pos_as_xyz
'x, y, z'
'-x, y+1/2, -z+1/2'
'-x, -y, -z'
'x, -y-1/2, z-1/2'

loop_
_atom_site_label
_atom_site_type_symbol
_atom_site_fract_x
_atom_site_fract_y
_atom_site_fract_z
_atom_site_U_iso_or_equiv
_atom_site_adp_type
_atom_site_occupancy
_atom_site_symmetry_multiplicity
_atom_site_calc_flag
_atom_site_refinement_flags
B1 B 0.2647(4) 0.6360(4) 0.0962(3) 0.0131(12) Uani 1 1 d .
N1 N 0.4502(3) 0.8166(3) 0.1328(2) 0.0136(9) Uani 1 1 d .
S1 S 0.37230(9) 0.16556(9) 0.08528(8) 0.0180(3) Uani 1 1 d .
O1 O 0.3700(3) 0.1388(3) -0.0009(2) 0.0284(9) Uani 1 1 d .
O2 O 0.4007(3) 0.2700(2) 0.1133(3) 0.0331(10) Uani 1 1 d .
O3 O 0.4193(2) 0.0888(2) 0.1529(2) 0.0271(9) Uani 1 1 d .
F1 F 0.1985(2) 0.0634(2) 0.0410(2) 0.0471(10) Uani 1 1 d .
F2 F 0.1778(2) 0.2247(2) 0.0097(2) 0.0421(9) Uani 1 1 d .
F3 F 0.2253(2) 0.1751(3) 0.1457(2) 0.0411(9) Uani 1 1 d .
C1 C 0.3844(3) 0.6300(3) 0.1168(3) 0.0140(10) Uani 1 1 d .
C2 C 0.4634(3) 0.7022(3) 0.1230(3) 0.0132(10) Uani 1 1 d .
C3 C 0.5561(4) 0.6727(4) 0.1201(3) 0.0225(12) Uani 1 1 d .
H3B H 0.6049 0.7224 0.1228 0.027 Uiso 1 1 calc R
C4 C 0.5772(4) 0.5698(4) 0.1132(3) 0.0242(12) Uani 1 1 d .
H4A H 0.6392 0.5509 0.1097 0.029 Uiso 1 1 calc R
C5 C 0.5071(3) 0.4954(4) 0.1115(3) 0.0180(11) Uani 1 1 d .
H5A H 0.5218 0.4259 0.1089 0.022 Uiso 1 1 calc R
C6 C 0.4136(3) 0.5265(3) 0.1137(3) 0.0154(11) Uani 1 1 d .
H6A H 0.3669 0.4754 0.1132 0.018 Uiso 1 1 calc R
C7 C 0.3863(3) 0.8404(4) 0.1843(3) 0.0169(11) Uani 1 1 d .
H7A H 0.3196 0.8083 0.1562 0.025 Uiso 1 1 calc R
H7B H 0.3776 0.9137 0.1860 0.025 Uiso 1 1 calc R
H7C H 0.4203 0.8147 0.2441 0.025 Uiso 1 1 calc R
C8 C 0.4031(3) 0.8657(3) 0.0415(3) 0.0186(11) Uani 1 1 d .
H8A H 0.3376 0.8339 0.0075 0.028 Uiso 1 1 calc R
H8B H 0.4488 0.8565 0.0114 0.028 Uiso 1 1 calc R
H8C H 0.3930 0.9380 0.0477 0.028 Uiso 1 1 calc R
C9 C 0.5535(3) 0.8705(3) 0.1821(3) 0.0182(11) Uani 1 1 d .
H9A H 0.5868 0.8418 0.2409 0.027 Uiso 1 1 calc R
H9B H 0.5419 0.9428 0.1866 0.027 Uiso 1 1 calc R
H9C H 0.5971 0.8609 0.1500 0.027 Uiso 1 1 calc R
C11 C 0.1888(3) 0.7099(3) 0.0223(3) 0.0136(10) Uani 1 1 d .
C12 C 0.1186(3) 0.7755(3) 0.0394(3) 0.0144(11) Uani 1 1 d .
C13 C 0.0590(3) 0.8465(3) -0.0241(3) 0.0191(12) Uani 1 1 d .
H13A H 0.0151 0.8903 -0.0102 0.023 Uiso 1 1 calc R
C14 C 0.0630(3) 0.8541(3) -0.1074(3) 0.0185(12) Uani 1 1 d .
C15 C 0.1268(3) 0.7852(4) -0.1270(3) 0.0172(11) Uani 1 1 d .
H15A H 0.1274 0.7859 -0.1838 0.021 Uiso 1 1 calc R
C16 C 0.1902(3) 0.7148(3) -0.0638(3) 0.0145(11) Uani 1 1 d .
C17 C 0.1063(4) 0.7737(4) 0.1274(3) 0.0225(12) Uani 1 1 d .
H17A H 0.0555 0.8237 0.1261 0.034 Uiso 1 1 calc R
H17B H 0.1715 0.7898 0.1750 0.034 Uiso 1 1 calc R
H17C H 0.0843 0.7063 0.1369 0.034 Uiso 1 1 calc R
C18 C -0.0012(4) 0.9323(4) -0.1748(3) 0.0247(13) Uani 1 1 d .
H18A H -0.0397 0.9731 -0.1494 0.037 Uiso 1 1 calc R
H18B H -0.0484 0.8974 -0.2269 0.037 Uiso 1 1 calc R
H18C H 0.0435 0.9762 -0.1909 0.037 Uiso 1 1 calc R
C19 C 0.2551(4) 0.6424(4) -0.0933(3) 0.0204(12) Uani 1 1 d .
H19A H 0.2951 0.5984 -0.0446 0.031 Uiso 1 1 calc R
H19B H 0.3008 0.6819 -0.1118 0.031 Uiso 1 1 calc R
H19C H 0.2104 0.6012 -0.1424 0.031 Uiso 1 1 calc R
C21 C 0.2230(3) 0.5550(3) 0.1457(3) 0.0144(11) Uani 1 1 d .
C22 C 0.2569(3) 0.5542(3) 0.2400(3) 0.0140(11) Uani 1 1 d .
C23 C 0.2227(3) 0.4794(4) 0.2819(3) 0.0177(11) Uani 1 1 d .
H23A H 0.2451 0.4814 0.3437 0.021 Uiso 1 1 calc R
C24 C 0.1563(3) 0.4012(3) 0.2350(3) 0.0168(11) Uani 1 1 d .
C25 C 0.1227(3) 0.4017(4) 0.1435(3) 0.0191(11) Uani 1 1 d .
H25A H 0.0772 0.3505 0.1109 0.023 Uiso 1 1 calc R
C26 C 0.1541(3) 0.4762(3) 0.0978(3) 0.0140(11) Uani 1 1 d .
C27 C 0.3321(3) 0.6344(4) 0.2964(3) 0.0212(12) Uani 1 1 d .
H27A H 0.3464 0.6224 0.3582 0.032 Uiso 1 1 calc R
H27B H 0.3024 0.7017 0.2796 0.032 Uiso 1 1 calc R
H27C H 0.3954 0.6300 0.2873 0.032 Uiso 1 1 calc R
C28 C 0.1247(4) 0.3181(4) 0.2822(4) 0.0298(13) Uani 1 1 d .
H28A H 0.0790 0.2709 0.2392 0.045 Uiso 1 1 calc R
H28B H 0.0897 0.3480 0.3163 0.045 Uiso 1 1 calc R
H28C H 0.1851 0.2818 0.3215 0.045 Uiso 1 1 calc R
C29 C 0.1189(4) 0.4655(4) -0.0025(3) 0.0214(12) Uani 1 1 d .
H29A H 0.0725 0.4079 -0.0230 0.032 Uiso 1 1 calc R
H29B H 0.1781 0.4544 -0.0168 0.032 Uiso 1 1 calc R
H29C H 0.0839 0.5272 -0.0312 0.032 Uiso 1 1 calc R
C30 C 0.2373(4) 0.1574(4) 0.0692(4) 0.0284(13) Uani 1 1 d .

loop_
_atom_site_aniso_label
_atom_site_aniso_U_11
_atom_site_aniso_U_22
_atom_site_aniso_U_33
_atom_site_aniso_U_23
_atom_site_aniso_U_13
_atom_site_aniso_U_12
B1 0.019(3) 0.013(3) 0.009(3) -0.007(2) 0.007(2) 0.002(2)
N1 0.0132(19) 0.010(2) 0.016(2) -0.0008(17) 0.0047(17) -0.0016(16)
S1 0.0164(6) 0.0144(6) 0.0223(7) -0.0028(6) 0.0067(5) -0.0024(5)
O1 0.032(2) 0.036(2) 0.024(2) -0.0064(17) 0.0183(17) -0.0025(17)
O2 0.040(2) 0.0160(19) 0.042(3) -0.0069(17) 0.0156(19) -0.0107(16)
O3 0.0229(18) 0.0226(19) 0.029(2) 0.0074(17) 0.0026(16) 0.0054(15)
F1 0.0271(17) 0.036(2) 0.077(3) -0.0137(18) 0.0196(18) -0.0149(15)
F2 0.0292(17) 0.052(2) 0.037(2) 0.0040(17) 0.0053(15) 0.0210(16)
F3 0.0369(18) 0.054(2) 0.042(2) 0.0060(17) 0.0257(16) 0.0126(16)
C1 0.015(2) 0.015(2) 0.011(3) -0.001(2) 0.004(2) -0.002(2)
C2 0.015(2) 0.010(2) 0.016(3) -0.002(2) 0.007(2) -0.0006(19)
C3 0.021(3) 0.019(3) 0.034(3) -0.001(2) 0.017(2) -0.003(2)
C4 0.018(3) 0.020(3) 0.037(3) -0.007(2) 0.014(2) 0.004(2)
C5 0.021(3) 0.015(3) 0.018(3) -0.001(2) 0.009(2) 0.002(2)
C6 0.012(2) 0.015(3) 0.016(3) 0.000(2) 0.003(2) -0.0037(19)
C7 0.018(2) 0.014(3) 0.021(3) -0.002(2) 0.011(2) 0.000(2)
C8 0.016(2) 0.015(3) 0.022(3) 0.005(2) 0.005(2) 0.002(2)
C9 0.011(2) 0.017(3) 0.024(3) -0.003(2) 0.004(2) -0.006(2)
C11 0.011(2) 0.015(2) 0.016(3) -0.002(2) 0.006(2) -0.0036(19)
C12 0.011(2) 0.019(3) 0.013(3) -0.005(2) 0.005(2) -0.006(2)
C13 0.008(2) 0.012(3) 0.038(3) -0.004(2) 0.010(2) 0.0002(19)
C14 0.011(2) 0.015(3) 0.028(3) 0.002(2) 0.007(2) -0.002(2)
C15 0.016(2) 0.021(3) 0.011(3) 0.002(2) 0.003(2) -0.004(2)
C16 0.012(2) 0.016(2) 0.016(3) -0.008(2) 0.006(2) -0.006(2)
C17 0.019(3) 0.028(3) 0.024(3) -0.006(2) 0.012(2) 0.003(2)
C18 0.021(3) 0.016(3) 0.035(3) 0.005(2) 0.009(2) 0.004(2)
C19 0.023(3) 0.021(3) 0.018(3) -0.002(2) 0.009(2) 0.004(2)
C21 0.013(2) 0.012(2) 0.017(3) 0.000(2) 0.004(2) 0.0038(19)
C22 0.007(2) 0.017(3) 0.017(3) 0.001(2) 0.003(2) 0.0034(19)
C23 0.015(2) 0.025(3) 0.014(3) 0.007(2) 0.006(2) 0.006(2)
C24 0.011(2) 0.017(3) 0.022(3) 0.002(2) 0.005(2) 0.003(2)
C25 0.012(2) 0.019(3) 0.023(3) -0.005(2) 0.004(2) -0.006(2)
C26 0.013(2) 0.014(2) 0.014(3) 0.000(2) 0.004(2) 0.000(2)
C27 0.023(3) 0.026(3) 0.015(3) 0.002(2) 0.008(2) -0.001(2)
C28 0.037(3) 0.027(3) 0.027(3) 0.005(3) 0.014(3) -0.007(2)
C29 0.021(3) 0.024(3) 0.017(3) -0.004(2) 0.005(2) -0.008(2)
C30 0.028(3) 0.023(3) 0.033(3) -0.003(3) 0.010(3) 0.005(3)

loop_
_atom_type_symbol
_atom_type_description
_atom_type_scat_dispersion_real
_atom_type_scat_dispersion_imag
_atom_type_scat_source
C C 0.0033 0.0016 'International Tables Vol C Tables 4.2.6.8 and 6.1.1.4'
H H 0.0000 0.0000 'International Tables Vol C Tables 4.2.6.8 and 6.1.1.4'
B B 0.0013 0.0007 'International Tables Vol C Tables 4.2.6.8 and 6.1.1.4'
N N 0.0061 0.0033 'International Tables Vol C Tables 4.2.6.8 and 6.1.1.4'
O O 0.0106 0.0060 'International Tables Vol C Tables 4.2.6.8 and 6.1.1.4'
F F 0.0171 0.0103 'International Tables Vol C Tables 4.2.6.8 and 6.1.1.4'
S S 0.1246 0.1234 'International Tables Vol C Tables 4.2.6.8 and 6.1.1.4'

loop_
_geom_angle_atom_site_label_1
_geom_angle_atom_site_label_2
_geom_angle_atom_site_label_3
_geom_angle
C21 B1 C11 121.5(4)
C21 B1 C1 116.1(4)
C11 B1 C1 122.1(4)
C21 B1 C7 124.6(3)
C11 B1 C7 85.3(3)
C1 B1 C7 66.9(2)
C7 N1 C8 110.1(3)
C7 N1 C2 113.0(3)
C8 N1 C2 109.5(3)
C7 N1 C9 105.7(3)
C8 N1 C9 106.3(3)
C2 N1 C9 112.0(3)
O2 S1 O1 115.8(2)
O2 S1 O3 115.1(2)
O1 S1 O3 114.2(2)
O2 S1 C30 104.1(2)
O1 S1 C30 103.3(2)
O3 S1 C30 101.8(2)
C6 C1 C2 113.5(4)
C6 C1 B1 109.8(4)
C2 C1 B1 135.8(4)
C3 C2 C1 122.4(4)
C3 C2 N1 115.7(4)
C1 C2 N1 121.8(4)
C2 C3 C4 120.5(4)
C5 C4 C3 120.4(4)
C4 C5 C6 118.4(4)
C5 C6 C1 124.6(4)
N1 C7 B1 84.7(2)
C12 C11 C16 117.2(4)
C12 C11 B1 121.8(4)
C16 C11 B1 121.0(4)
C13 C12 C11 120.8(4)
C13 C12 C17 117.1(4)
C11 C12 C17 122.1(4)
C14 C13 C12 122.0(4)
C13 C14 C15 117.5(4)
C13 C14 C18 121.2(4)
C15 C14 C18 121.3(5)
C14 C15 C16 121.9(5)
C15 C16 C11 120.3(4)
C15 C16 C19 117.1(4)
C11 C16 C19 122.5(4)
C26 C21 C22 117.1(4)
C26 C21 B1 120.8(4)
C22 C21 B1 122.0(4)
C23 C22 C21 120.7(4)
C23 C22 C27 118.7(4)
C21 C22 C27 120.6(4)
C22 C23 C24 122.2(5)
C25 C24 C23 117.5(4)
C25 C24 C28 121.3(4)
C23 C24 C28 121.2(4)
C24 C25 C26 122.6(4)
C25 C26 C21 119.9(4)
C25 C26 C29 118.5(4)
C21 C26 C29 121.5(4)
F2 C30 F1 107.2(4)
F2 C30 F3 107.0(4)
F1 C30 F3 106.9(4)
F2 C30 S1 112.7(4)
F1 C30 S1 111.2(3)
F3 C30 S1 111.5(3)

loop_
_geom_bond_atom_site_label_1
_geom_bond_atom_site_label_2
_geom_bond_distance
B1 C21 1.574(7)
B1 C11 1.578(7)
B1 C1 1.582(7)
B1 C7 3.175(7)
N1 C7 1.488(6)
N1 C8 1.510(6)
N1 C2 1.513(5)
N1 C9 1.522(5)
S1 O2 1.436(3)
S1 O1 1.437(4)
S1 O3 1.438(3)
S1 C30 1.813(5)
F1 C30 1.341(6)
F2 C30 1.327(6)
F3 C30 1.346(6)
C1 C6 1.412(6)
C1 C2 1.426(6)
C2 C3 1.377(6)
C3 C4 1.382(6)
C4 C5 1.372(6)
C5 C6 1.389(6)
C11 C12 1.413(6)
C11 C16 1.414(6)
C12 C13 1.392(6)
C12 C17 1.513(6)
C13 C14 1.387(7)
C14 C15 1.392(6)
C14 C18 1.505(6)
C15 C16 1.402(6)
C16 C19 1.515(6)
C21 C26 1.412(6)
C21 C22 1.420(6)
C22 C23 1.379(6)
C22 C27 1.508(6)
C23 C24 1.385(6)
C24 C25 1.376(7)
C24 C28 1.492(7)
C25 C26 1.397(6)
C26 C29 1.517(6)

loop_
_cod_related_entry_id
_cod_related_entry_database
_cod_related_entry_code
1 ChemSpider 30660370
